data_1559301
loop_
_publ_author_name
'Das, Kanu'
'Yasmin, Eileen'
'Das, Babulal'
'Srivastava, Hemant Kumar'
'Kumar, Akshai'

_publ_section_title
;
 Phosphine-free pincer-ruthenium catalyzed biofuel production: high rates,
 yields and turnovers of solventless alcohol alkylation
;
_journal_issue 24
_journal_name_full 'Catalysis Science &amp; Technology'
_journal_page_first 8347
_journal_page_last 8358
_journal_paper_doi 10.1039/D0CY01679A
_journal_volume 10
_journal_year 2020
_chemical_formula_moiety 'C20 H27 Cl2 N3 O Ru, H2 O, 0.5(C3 H6 O)'
_chemical_formula_sum 'C21.5 H32 Cl2 N3 O2.5 Ru'
_chemical_formula_weight 544.47
_chemical_name_systematic (Cy2NNN)RuCl2(CO)
_space_group_IT_number 14
_space_group_name_Hall '-P 2yn'
_space_group_name_H-M_alt 'P 1 21/n 1'
_symmetry_cell_setting monoclinic
_symmetry_space_group_name_H-M 'P 1 21/n 1'
_atom_sites_solution_hydrogens geom
_atom_sites_solution_primary direct
_atom_sites_solution_secondary difmap
_audit_creation_method SHELXL-97
_audit_update_record
;
2020-02-27 deposited with the CCDC.	2020-10-08 downloaded from the CCDC.
;
_cell_angle_alpha 90.00
_cell_angle_beta 94.020(2)
_cell_angle_gamma 90.00
_cell_formula_units_Z 8
_cell_length_a 12.5519(9)
_cell_length_b 23.6646(18)
_cell_length_c 16.9746(12)
_cell_measurement_reflns_used 8853
_cell_measurement_temperature 296(2)
_cell_measurement_theta_max 25.00
_cell_measurement_theta_min 1.48
_cell_volume 5029.7(6)
_computing_structure_refinement 'SHELXL-97 (Sheldrick, 1997)'
_computing_structure_solution 'SHELXS-97 (Sheldrick, 1990)'
_diffrn_ambient_temperature 296(2)
_diffrn_measured_fraction_theta_full 1.000
_diffrn_measured_fraction_theta_max 1.000
_diffrn_measurement_device_type 'CCD area detector'
_diffrn_radiation_monochromator graphite
_diffrn_radiation_source 'fine-focus sealed tube'
_diffrn_radiation_type MoK\a
_diffrn_radiation_wavelength 0.71073
_diffrn_reflns_av_R_equivalents 0.1575
_diffrn_reflns_av_sigmaI/netI 0.0531
_diffrn_reflns_limit_h_max 14
_diffrn_reflns_limit_h_min -14
_diffrn_reflns_limit_k_max 28
_diffrn_reflns_limit_k_min -28
_diffrn_reflns_limit_l_max 20
_diffrn_reflns_limit_l_min -20
_diffrn_reflns_number 166251
_diffrn_reflns_theta_full 25.00
_diffrn_reflns_theta_max 25.00
_diffrn_reflns_theta_min 1.48
_exptl_absorpt_coefficient_mu 0.859
_exptl_absorpt_process_details SADBAS
_exptl_crystal_colour green
_exptl_crystal_density_diffrn 1.438
_exptl_crystal_density_method 'not measured'
_exptl_crystal_description block
_exptl_crystal_F_000 2178
_exptl_crystal_recrystallization_method 'Re-crystallisation from solvent: Dichloromethane'
_exptl_crystal_size_max 0.27
_exptl_crystal_size_mid 0.25
_exptl_crystal_size_min 0.24
_refine_diff_density_max 0.851
_refine_diff_density_min -0.491
_refine_diff_density_rms 0.089
_refine_ls_extinction_method none
_refine_ls_goodness_of_fit_ref 0.925
_refine_ls_hydrogen_treatment mixed
_refine_ls_matrix_type full
_refine_ls_number_parameters 549
_refine_ls_number_reflns 8853
_refine_ls_number_restraints 0
_refine_ls_restrained_S_all 0.925
_refine_ls_R_factor_all 0.0989
_refine_ls_R_factor_gt 0.0672
_refine_ls_shift/su_max 0.001
_refine_ls_shift/su_mean 0.000
_refine_ls_structure_factor_coef Fsqd
_refine_ls_weighting_details 'calc w=1/[\s^2^(Fo^2^)+(0.0329P)^2^+58.4231P] where P=(Fo^2^+2Fc^2^)/3'
_refine_ls_weighting_scheme calc
_refine_ls_wR_factor_gt 0.1315
_refine_ls_wR_factor_ref 0.1572
_reflns_number_gt 6633
_reflns_number_total 8853
_reflns_threshold_expression >2sigma(I)
_cod_data_source_file d0cy01679a2.cif
_cod_data_source_block kd-481_0ma_a
_cod_depositor_comments
;
Adding full bibliography for 1559301--1559302.cif.

2022-03-31
Z value and formula fixed to values more according to usual
chemical conventions.                 miguel
;
_cod_original_formula_sum 'C43 H64 Cl4 N6 O5 Ru2'
_cod_original_formula_weight 1088.94
_cod_original_formula_moiety 'C43 H64 Cl4 N6 O5 Ru2'
_cod_original_formula_units_Z 4
_cod_original_sg_symbol_H-M 'P 21/n'
_cod_database_code 1559301

loop_
_symmetry_equiv_pos_as_xyz
'x, y, z'
'-x+1/2, y+1/2, -z+1/2'
'-x, -y, -z'
'x-1/2, -y-1/2, z-1/2'

loop_
_atom_site_label
_atom_site_type_symbol
_atom_site_fract_x
_atom_site_fract_y
_atom_site_fract_z
_atom_site_U_iso_or_equiv
_atom_site_adp_type
_atom_site_occupancy
_atom_site_symmetry_multiplicity
_atom_site_calc_flag
_atom_site_refinement_flags
_atom_site_disorder_assembly
_atom_site_disorder_group
Ru2 Ru 0.03104(4) 0.25592(2) 0.61959(4) 0.03507(16) Uani 1 1 d . . .
Ru1 Ru 0.45593(5) 0.56852(3) 0.26050(4) 0.04087(18) Uani 1 1 d . . .
Cl4 Cl 0.12777(16) 0.31021(8) 0.52856(12) 0.0510(5) Uani 1 1 d . . .
Cl1 Cl 0.57446(17) 0.57061(9) 0.15583(12) 0.0544(5) Uani 1 1 d . . .
Cl3 Cl -0.07362(17) 0.20196(9) 0.70481(13) 0.0544(5) Uani 1 1 d . . .
Cl2 Cl 0.34823(17) 0.56151(10) 0.37158(13) 0.0610(6) Uani 1 1 d . . .
N5 N -0.0979(4) 0.2571(3) 0.5420(3) 0.0380(14) Uani 1 1 d . . .
N4 N -0.0494(5) 0.3297(2) 0.6509(3) 0.0392(14) Uani 1 1 d . . .
N2 N 0.5740(5) 0.5304(3) 0.3273(4) 0.0494(17) Uani 1 1 d . . .
N1 N 0.4270(5) 0.4830(3) 0.2370(4) 0.0445(15) Uani 1 1 d . . .
N6 N 0.0519(5) 0.1831(3) 0.5516(4) 0.0442(15) Uani 1 1 d . . .
O2 O 0.2193(5) 0.2537(3) 0.7382(4) 0.075(2) Uani 1 1 d . . .
N3 N 0.5397(5) 0.6371(3) 0.3131(4) 0.0494(17) Uani 1 1 d . . .
O1 O 0.2794(5) 0.6253(3) 0.1610(4) 0.080(2) Uani 1 1 d . . .
C27 C -0.0233(6) 0.1742(3) 0.4986(5) 0.048(2) Uani 1 1 d . . .
H27 H -0.0223 0.1426 0.4662 0.058 Uiso 1 1 calc R . .
C32 C -0.1684(6) 0.2993(3) 0.5458(4) 0.0432(18) Uani 1 1 d . . .
C33 C -0.1365(6) 0.3384(3) 0.6088(5) 0.0470(19) Uani 1 1 d . . .
H33 H -0.1788 0.3696 0.6185 0.056 Uiso 1 1 calc R . .
C28 C -0.1110(6) 0.2147(4) 0.4897(4) 0.047(2) Uani 1 1 d . . .
C34 C -0.0210(7) 0.3709(3) 0.7141(5) 0.051(2) Uani 1 1 d . . .
H34 H -0.0777 0.3995 0.7128 0.062 Uiso 1 1 calc R . .
C21 C 0.1411(6) 0.1418(3) 0.5572(5) 0.053(2) Uani 1 1 d . . .
H21 H 0.1258 0.1132 0.5162 0.063 Uiso 1 1 calc R . .
C40 C 0.1492(6) 0.2545(3) 0.6930(5) 0.0430(18) Uani 1 1 d . . .
C22 C 0.1466(7) 0.1122(4) 0.6352(6) 0.068(3) Uani 1 1 d . . .
H22A H 0.0796 0.0929 0.6417 0.081 Uiso 1 1 calc R . .
H22B H 0.1575 0.1397 0.6774 0.081 Uiso 1 1 calc R . .
C20 C 0.3469(6) 0.6037(3) 0.1984(5) 0.049(2) Uani 1 1 d . . .
C31 C -0.2582(6) 0.3000(4) 0.4938(5) 0.055(2) Uani 1 1 d . . .
H31 H -0.3072 0.3295 0.4948 0.065 Uiso 1 1 calc R . .
C35 C -0.0145(7) 0.3446(4) 0.7942(5) 0.056(2) Uani 1 1 d . . .
H35A H 0.0395 0.3152 0.7968 0.067 Uiso 1 1 calc R . .
H35B H -0.0825 0.3273 0.8038 0.067 Uiso 1 1 calc R . .
C12 C 0.6429(6) 0.5630(4) 0.3704(5) 0.059(2) Uani 1 1 d . . .
C13 C 0.6200(7) 0.6225(4) 0.3594(5) 0.058(2) Uani 1 1 d . . .
H13 H 0.6628 0.6497 0.3854 0.069 Uiso 1 1 calc R . .
C14 C 0.5183(7) 0.6986(4) 0.3036(5) 0.054(2) Uani 1 1 d . . .
H14 H 0.5757 0.7193 0.3334 0.065 Uiso 1 1 calc R . .
C39 C 0.0809(7) 0.4006(4) 0.6975(5) 0.060(2) Uani 1 1 d . . .
H39A H 0.0734 0.4180 0.6457 0.073 Uiso 1 1 calc R . .
H39B H 0.1388 0.3734 0.6979 0.073 Uiso 1 1 calc R . .
C19 C 0.5194(8) 0.7150(4) 0.2178(5) 0.062(2) Uani 1 1 d . . .
H19A H 0.4664 0.6930 0.1868 0.074 Uiso 1 1 calc R . .
H19B H 0.5889 0.7067 0.1990 0.074 Uiso 1 1 calc R . .
C8 C 0.5777(6) 0.4741(4) 0.3277(5) 0.058(2) Uani 1 1 d . . .
C1 C 0.3431(7) 0.4567(3) 0.1836(5) 0.053(2) Uani 1 1 d . . .
H1 H 0.3518 0.4156 0.1879 0.064 Uiso 1 1 calc R . .
C29 C -0.2011(7) 0.2128(4) 0.4378(5) 0.061(2) Uani 1 1 d . . .
H29 H -0.2124 0.1831 0.4023 0.073 Uiso 1 1 calc R . .
C6 C 0.2339(6) 0.4710(4) 0.2088(5) 0.059(2) Uani 1 1 d . . .
H6A H 0.2246 0.5117 0.2081 0.070 Uiso 1 1 calc R . .
H6B H 0.2274 0.4580 0.2624 0.070 Uiso 1 1 calc R . .
C7 C 0.4938(7) 0.4495(4) 0.2753(5) 0.055(2) Uani 1 1 d . . .
H7 H 0.4881 0.4105 0.2694 0.066 Uiso 1 1 calc R . .
C2 C 0.3563(7) 0.4729(4) 0.0986(5) 0.066(3) Uani 1 1 d . . .
H2A H 0.4266 0.4618 0.0839 0.079 Uiso 1 1 calc R . .
H2B H 0.3496 0.5135 0.0924 0.079 Uiso 1 1 calc R . .
C15 C 0.4140(8) 0.7134(4) 0.3378(6) 0.073(3) Uani 1 1 d . . .
H15A H 0.4177 0.7037 0.3934 0.088 Uiso 1 1 calc R . .
H15B H 0.3566 0.6917 0.3112 0.088 Uiso 1 1 calc R . .
C26 C 0.2443(7) 0.1693(4) 0.5410(6) 0.062(2) Uani 1 1 d . . .
H26A H 0.2600 0.1992 0.5790 0.075 Uiso 1 1 calc R . .
H26B H 0.2384 0.1860 0.4887 0.075 Uiso 1 1 calc R . .
C30 C -0.2739(7) 0.2566(5) 0.4407(5) 0.066(3) Uani 1 1 d . . .
H30 H -0.3346 0.2566 0.4060 0.080 Uiso 1 1 calc R . .
C3 C 0.2704(9) 0.4432(5) 0.0451(6) 0.081(3) Uani 1 1 d . . .
H3A H 0.2773 0.4544 -0.0093 0.097 Uiso 1 1 calc R . .
H3B H 0.2806 0.4027 0.0486 0.097 Uiso 1 1 calc R . .
C5 C 0.1466(8) 0.4437(5) 0.1541(6) 0.079(3) Uani 1 1 d . . .
H5A H 0.1492 0.4030 0.1609 0.095 Uiso 1 1 calc R . .
H5B H 0.0773 0.4567 0.1683 0.095 Uiso 1 1 calc R . .
C41 C 0.4198(9) 0.3318(5) 0.4214(6) 0.080(3) Uani 1 1 d . . .
C36 C 0.0138(9) 0.3890(5) 0.8578(5) 0.077(3) Uani 1 1 d . . .
H36A H -0.0449 0.4155 0.8596 0.092 Uiso 1 1 calc R . .
H36B H 0.0233 0.3706 0.9088 0.092 Uiso 1 1 calc R . .
C18 C 0.4954(10) 0.7776(4) 0.2073(7) 0.086(3) Uani 1 1 d . . .
H18A H 0.5530 0.7995 0.2331 0.103 Uiso 1 1 calc R . .
H18B H 0.4909 0.7869 0.1515 0.103 Uiso 1 1 calc R . .
C4 C 0.1601(9) 0.4580(5) 0.0685(6) 0.084(3) Uani 1 1 d . . .
H4A H 0.1075 0.4375 0.0352 0.101 Uiso 1 1 calc R . .
H4B H 0.1476 0.4981 0.0602 0.101 Uiso 1 1 calc R . .
C11 C 0.7253(8) 0.5370(6) 0.4179(7) 0.092(4) Uani 1 1 d . . .
H11 H 0.7749 0.5585 0.4482 0.110 Uiso 1 1 calc R . .
O5 O 0.5101(8) 0.3464(5) 0.4280(8) 0.168(5) Uani 1 1 d . . .
C38 C 0.1069(9) 0.4460(4) 0.7608(6) 0.080(3) Uani 1 1 d . . .
H38A H 0.1747 0.4636 0.7517 0.097 Uiso 1 1 calc R . .
H38B H 0.0522 0.4751 0.7569 0.097 Uiso 1 1 calc R . .
C37 C 0.1123(9) 0.4202(5) 0.8425(6) 0.086(3) Uani 1 1 d . . .
H37A H 0.1727 0.3946 0.8481 0.103 Uiso 1 1 calc R . .
H37B H 0.1239 0.4499 0.8815 0.103 Uiso 1 1 calc R . .
C16 C 0.3907(9) 0.7763(5) 0.3277(8) 0.088(3) Uani 1 1 d . . .
H16A H 0.3214 0.7849 0.3466 0.106 Uiso 1 1 calc R . .
H16B H 0.4441 0.7980 0.3589 0.106 Uiso 1 1 calc R . .
C25 C 0.3341(8) 0.1265(5) 0.5462(8) 0.095(4) Uani 1 1 d . . .
H25A H 0.3222 0.0990 0.5041 0.113 Uiso 1 1 calc R . .
H25B H 0.4011 0.1455 0.5389 0.113 Uiso 1 1 calc R . .
C23 C 0.2377(8) 0.0694(5) 0.6407(8) 0.095(4) Uani 1 1 d . . .
H23A H 0.2437 0.0530 0.6931 0.114 Uiso 1 1 calc R . .
H23B H 0.2220 0.0393 0.6030 0.114 Uiso 1 1 calc R . .
C17 C 0.3920(11) 0.7928(5) 0.2418(8) 0.103(4) Uani 1 1 d . . .
H17A H 0.3336 0.7740 0.2119 0.123 Uiso 1 1 calc R . .
H17B H 0.3807 0.8332 0.2367 0.123 Uiso 1 1 calc R . .
C24 C 0.3417(8) 0.0964(5) 0.6242(9) 0.102(4) Uani 1 1 d . . .
H24A H 0.3622 0.1232 0.6658 0.123 Uiso 1 1 calc R . .
H24B H 0.3968 0.0677 0.6240 0.123 Uiso 1 1 calc R . .
C9 C 0.6576(9) 0.4464(5) 0.3738(8) 0.097(4) Uani 1 1 d . . .
H9 H 0.6617 0.4072 0.3746 0.117 Uiso 1 1 calc R . .
C10 C 0.7302(10) 0.4788(6) 0.4180(8) 0.115(5) Uani 1 1 d . . .
H10 H 0.7843 0.4610 0.4489 0.138 Uiso 1 1 calc R . .
C42 C 0.3329(10) 0.3716(6) 0.3986(8) 0.114(5) Uani 1 1 d . . .
H42A H 0.3568 0.4095 0.4092 0.171 Uiso 1 1 calc R . .
H42B H 0.2725 0.3636 0.4284 0.171 Uiso 1 1 calc R . .
H42C H 0.3129 0.3676 0.3433 0.171 Uiso 1 1 calc R . .
O3 O 0.9807(10) 0.4215(6) 0.4675(10) 0.213(7) Uani 1 1 d G . .
C43 C 0.3913(13) 0.2734(5) 0.4307(9) 0.127(5) Uani 1 1 d . . .
H43A H 0.3655 0.2582 0.3806 0.191 Uiso 1 1 calc R . .
H43B H 0.3364 0.2705 0.4672 0.191 Uiso 1 1 calc R . .
H43C H 0.4530 0.2525 0.4507 0.191 Uiso 1 1 calc R . .
O4 O 0.0959(16) 0.4975(11) 0.4087(10) 0.320(12) Uani 1 1 d G . .

loop_
_atom_site_aniso_label
_atom_site_aniso_U_11
_atom_site_aniso_U_22
_atom_site_aniso_U_33
_atom_site_aniso_U_23
_atom_site_aniso_U_13
_atom_site_aniso_U_12
Ru2 0.0329(3) 0.0334(3) 0.0386(3) -0.0031(3) 0.0004(2) -0.0007(2)
Ru1 0.0353(3) 0.0443(4) 0.0426(4) 0.0019(3) -0.0004(3) 0.0063(3)
Cl4 0.0523(12) 0.0463(12) 0.0558(12) 0.0043(9) 0.0141(9) -0.0034(9)
Cl1 0.0591(12) 0.0559(13) 0.0496(12) 0.0100(10) 0.0145(9) 0.0120(10)
Cl3 0.0603(13) 0.0431(11) 0.0619(13) 0.0044(10) 0.0196(10) -0.0033(9)
Cl2 0.0543(12) 0.0678(15) 0.0632(14) -0.0002(11) 0.0212(10) 0.0059(11)
N5 0.029(3) 0.046(4) 0.038(3) -0.005(3) -0.004(2) -0.005(3)
N4 0.045(4) 0.034(3) 0.039(3) 0.000(3) 0.006(3) -0.001(3)
N2 0.031(3) 0.070(5) 0.047(4) 0.019(4) 0.001(3) 0.008(3)
N1 0.044(4) 0.040(4) 0.050(4) 0.007(3) 0.010(3) 0.007(3)
N6 0.040(4) 0.037(4) 0.057(4) -0.001(3) 0.013(3) -0.002(3)
O2 0.055(4) 0.098(5) 0.069(4) -0.010(4) -0.025(3) 0.017(4)
N3 0.044(4) 0.059(5) 0.045(4) -0.001(3) 0.000(3) -0.004(3)
O1 0.061(4) 0.066(4) 0.108(6) 0.008(4) -0.037(4) 0.012(3)
C27 0.051(5) 0.043(5) 0.051(5) -0.019(4) 0.008(4) -0.005(4)
C32 0.032(4) 0.051(5) 0.046(5) 0.007(4) -0.003(3) 0.007(3)
C33 0.045(5) 0.048(5) 0.048(5) 0.003(4) 0.007(4) 0.008(4)
C28 0.039(4) 0.060(5) 0.041(4) -0.008(4) -0.001(3) -0.015(4)
C34 0.056(5) 0.045(5) 0.053(5) -0.010(4) 0.000(4) 0.002(4)
C21 0.052(5) 0.038(5) 0.070(6) -0.012(4) 0.015(4) 0.002(4)
C40 0.039(4) 0.042(5) 0.048(5) 0.001(4) 0.001(4) 0.005(3)
C22 0.056(6) 0.053(6) 0.095(8) 0.012(5) 0.014(5) 0.007(4)
C20 0.044(5) 0.043(5) 0.058(5) -0.004(4) -0.008(4) 0.005(4)
C31 0.040(4) 0.075(6) 0.049(5) 0.007(5) 0.001(4) 0.001(4)
C35 0.071(6) 0.048(5) 0.051(5) -0.010(4) 0.019(4) -0.003(4)
C12 0.035(4) 0.094(7) 0.049(5) 0.019(5) -0.002(4) -0.003(5)
C13 0.055(5) 0.073(7) 0.044(5) -0.003(5) -0.006(4) -0.007(5)
C14 0.050(5) 0.055(5) 0.058(5) -0.005(4) 0.004(4) -0.010(4)
C39 0.070(6) 0.052(5) 0.059(6) -0.006(4) 0.002(5) -0.016(5)
C19 0.068(6) 0.062(6) 0.056(6) 0.000(5) 0.004(4) -0.001(5)
C8 0.039(5) 0.074(7) 0.061(6) 0.030(5) 0.008(4) 0.011(4)
C1 0.061(5) 0.034(4) 0.063(6) -0.001(4) 0.001(4) 0.006(4)
C29 0.053(5) 0.081(7) 0.048(5) -0.013(5) 0.001(4) -0.019(5)
C6 0.052(5) 0.060(6) 0.063(6) -0.003(5) 0.000(4) -0.011(4)
C7 0.057(5) 0.041(5) 0.069(6) 0.016(4) 0.011(4) 0.014(4)
C2 0.067(6) 0.073(7) 0.058(6) -0.011(5) 0.000(5) 0.008(5)
C15 0.069(6) 0.065(6) 0.087(7) -0.012(5) 0.022(5) -0.005(5)
C26 0.053(5) 0.054(6) 0.082(7) -0.001(5) 0.021(5) 0.000(4)
C30 0.046(5) 0.102(8) 0.050(5) -0.002(5) -0.009(4) -0.019(5)
C3 0.089(8) 0.087(8) 0.066(7) -0.014(6) -0.004(6) -0.003(6)
C5 0.079(7) 0.071(7) 0.087(8) -0.005(6) 0.006(6) -0.027(6)
C41 0.072(7) 0.098(9) 0.071(7) 0.019(6) -0.002(6) -0.001(7)
C36 0.107(9) 0.077(7) 0.047(6) -0.014(5) 0.007(5) -0.006(6)
C18 0.122(10) 0.063(7) 0.072(7) 0.001(6) 0.003(7) -0.003(7)
C4 0.077(7) 0.086(8) 0.086(8) -0.016(6) -0.018(6) -0.015(6)
C11 0.066(7) 0.121(11) 0.085(8) 0.035(7) -0.027(6) -0.005(7)
O5 0.082(7) 0.158(10) 0.255(14) 0.064(9) -0.055(8) -0.025(7)
C38 0.094(8) 0.073(7) 0.073(7) -0.021(6) -0.001(6) -0.029(6)
C37 0.103(9) 0.089(8) 0.062(7) -0.024(6) -0.012(6) -0.019(7)
C16 0.084(8) 0.068(7) 0.116(10) -0.022(7) 0.024(7) 0.008(6)
C25 0.055(6) 0.081(8) 0.152(12) 0.002(8) 0.039(7) 0.015(6)
C23 0.072(7) 0.066(7) 0.148(11) 0.029(7) 0.009(7) 0.023(6)
C17 0.118(11) 0.065(8) 0.121(11) -0.012(7) -0.017(9) 0.021(7)
C24 0.058(7) 0.088(9) 0.160(13) 0.012(9) -0.002(7) 0.030(6)
C9 0.065(7) 0.089(8) 0.135(11) 0.058(8) -0.014(7) 0.005(6)
C10 0.075(8) 0.113(11) 0.148(12) 0.067(10) -0.051(8) -0.007(8)
C42 0.098(10) 0.119(11) 0.128(11) 0.033(9) 0.033(8) 0.006(8)
O3 0.128(10) 0.206(14) 0.307(19) 0.074(13) 0.022(11) 0.060(9)
C43 0.171(15) 0.081(9) 0.137(13) -0.005(9) 0.061(11) -0.007(9)
O4 0.27(2) 0.48(3) 0.204(16) 0.044(19) -0.017(15) 0.15(2)

loop_
_atom_type_symbol
_atom_type_description
_atom_type_scat_dispersion_real
_atom_type_scat_dispersion_imag
_atom_type_scat_source
C C 0.0033 0.0016 'International Tables Vol C Tables 4.2.6.8 and 6.1.1.4'
H H 0.0000 0.0000 'International Tables Vol C Tables 4.2.6.8 and 6.1.1.4'
Cl Cl 0.1484 0.1585 'International Tables Vol C Tables 4.2.6.8 and 6.1.1.4'
N N 0.0061 0.0033 'International Tables Vol C Tables 4.2.6.8 and 6.1.1.4'
O O 0.0106 0.0060 'International Tables Vol C Tables 4.2.6.8 and 6.1.1.4'
Ru Ru -1.2594 0.8363 'International Tables Vol C Tables 4.2.6.8 and 6.1.1.4'

loop_
_geom_angle_atom_site_label_1
_geom_angle_atom_site_label_2
_geom_angle_atom_site_label_3
_geom_angle
_geom_angle_site_symmetry_1
_geom_angle_site_symmetry_3
_geom_angle_publ_flag
C40 Ru2 N5 179.0(3) . . ?
C40 Ru2 N6 103.1(3) . . ?
N5 Ru2 N6 77.2(2) . . ?
C40 Ru2 N4 102.7(3) . . ?
N5 Ru2 N4 77.0(2) . . ?
N6 Ru2 N4 154.2(2) . . ?
C40 Ru2 Cl3 91.8(2) . . ?
N5 Ru2 Cl3 87.29(18) . . ?
N6 Ru2 Cl3 89.38(17) . . ?
N4 Ru2 Cl3 89.81(17) . . ?
C40 Ru2 Cl4 91.5(2) . . ?
N5 Ru2 Cl4 89.50(18) . . ?
N6 Ru2 Cl4 89.84(17) . . ?
N4 Ru2 Cl4 89.53(17) . . ?
Cl3 Ru2 Cl4 176.78(8) . . ?
C20 Ru1 N2 179.8(4) . . ?
C20 Ru1 N1 102.4(3) . . ?
N2 Ru1 N1 77.5(3) . . ?
C20 Ru1 N3 102.8(3) . . ?
N2 Ru1 N3 77.3(3) . . ?
N1 Ru1 N3 154.9(3) . . ?
C20 Ru1 Cl1 92.4(3) . . ?
N2 Ru1 Cl1 87.51(18) . . ?
N1 Ru1 Cl1 89.26(17) . . ?
N3 Ru1 Cl1 88.90(19) . . ?
C20 Ru1 Cl2 92.5(3) . . ?
N2 Ru1 Cl2 87.66(19) . . ?
N1 Ru1 Cl2 89.02(18) . . ?
N3 Ru1 Cl2 90.71(19) . . ?
Cl1 Ru1 Cl2 175.12(8) . . ?
C32 N5 C28 122.6(6) . . ?
C32 N5 Ru2 118.9(5) . . ?
C28 N5 Ru2 118.5(5) . . ?
C33 N4 C34 116.8(7) . . ?
C33 N4 Ru2 113.6(5) . . ?
C34 N4 Ru2 129.6(5) . . ?
C8 N2 C12 123.5(7) . . ?
C8 N2 Ru1 118.3(6) . . ?
C12 N2 Ru1 118.1(6) . . ?
C7 N1 C1 117.2(7) . . ?
C7 N1 Ru1 113.6(6) . . ?
C1 N1 Ru1 129.2(5) . . ?
C27 N6 C21 117.0(7) . . ?
C27 N6 Ru2 114.1(5) . . ?
C21 N6 Ru2 128.9(5) . . ?
C13 N3 C14 117.2(7) . . ?
C13 N3 Ru1 113.7(6) . . ?
C14 N3 Ru1 129.1(5) . . ?
N6 C27 C28 118.8(7) . . ?
N6 C27 H27 120.6 . . ?
C28 C27 H27 120.6 . . ?
N5 C32 C31 119.4(8) . . ?
N5 C32 C33 111.3(6) . . ?
C31 C32 C33 129.3(8) . . ?
N4 C33 C32 119.3(7) . . ?
N4 C33 H33 120.4 . . ?
C32 C33 H33 120.4 . . ?
N5 C28 C29 120.1(8) . . ?
N5 C28 C27 111.5(6) . . ?
C29 C28 C27 128.4(8) . . ?
N4 C34 C35 112.4(7) . . ?
N4 C34 C39 109.8(7) . . ?
C35 C34 C39 111.8(7) . . ?
N4 C34 H34 107.5 . . ?
C35 C34 H34 107.5 . . ?
C39 C34 H34 107.5 . . ?
N6 C21 C26 111.2(7) . . ?
N6 C21 C22 110.7(7) . . ?
C26 C21 C22 112.4(8) . . ?
N6 C21 H21 107.4 . . ?
C26 C21 H21 107.4 . . ?
C22 C21 H21 107.4 . . ?
O2 C40 Ru2 178.9(7) . . ?
C21 C22 C23 110.7(8) . . ?
C21 C22 H22A 109.5 . . ?
C23 C22 H22A 109.5 . . ?
C21 C22 H22B 109.5 . . ?
C23 C22 H22B 109.5 . . ?
H22A C22 H22B 108.1 . . ?
O1 C20 Ru1 179.3(8) . . ?
C30 C31 C32 118.9(8) . . ?
C30 C31 H31 120.6 . . ?
C32 C31 H31 120.6 . . ?
C34 C35 C36 110.5(7) . . ?
C34 C35 H35A 109.6 . . ?
C36 C35 H35A 109.6 . . ?
C34 C35 H35B 109.6 . . ?
C36 C35 H35B 109.6 . . ?
H35A C35 H35B 108.1 . . ?
N2 C12 C11 118.9(10) . . ?
N2 C12 C13 112.1(7) . . ?
C11 C12 C13 129.0(10) . . ?
N3 C13 C12 118.8(8) . . ?
N3 C13 H13 120.6 . . ?
C12 C13 H13 120.6 . . ?
N3 C14 C19 110.0(7) . . ?
N3 C14 C15 109.8(7) . . ?
C19 C14 C15 112.2(8) . . ?
N3 C14 H14 108.2 . . ?
C19 C14 H14 108.2 . . ?
C15 C14 H14 108.2 . . ?
C34 C39 C38 109.7(8) . . ?
C34 C39 H39A 109.7 . . ?
C38 C39 H39A 109.7 . . ?
C34 C39 H39B 109.7 . . ?
C38 C39 H39B 109.7 . . ?
H39A C39 H39B 108.2 . . ?
C14 C19 C18 110.4(8) . . ?
C14 C19 H19A 109.6 . . ?
C18 C19 H19A 109.6 . . ?
C14 C19 H19B 109.6 . . ?
C18 C19 H19B 109.6 . . ?
H19A C19 H19B 108.1 . . ?
N2 C8 C9 119.8(10) . . ?
N2 C8 C7 112.0(7) . . ?
C9 C8 C7 128.2(10) . . ?
N1 C1 C6 110.8(7) . . ?
N1 C1 C2 110.9(7) . . ?
C6 C1 C2 112.1(7) . . ?
N1 C1 H1 107.6 . . ?
C6 C1 H1 107.6 . . ?
C2 C1 H1 107.6 . . ?
C30 C29 C28 117.7(8) . . ?
C30 C29 H29 121.2 . . ?
C28 C29 H29 121.2 . . ?
C1 C6 C5 111.1(8) . . ?
C1 C6 H6A 109.4 . . ?
C5 C6 H6A 109.4 . . ?
C1 C6 H6B 109.4 . . ?
C5 C6 H6B 109.4 . . ?
H6A C6 H6B 108.0 . . ?
N1 C7 C8 118.5(8) . . ?
N1 C7 H7 120.8 . . ?
C8 C7 H7 120.8 . . ?
C1 C2 C3 109.3(8) . . ?
C1 C2 H2A 109.8 . . ?
C3 C2 H2A 109.8 . . ?
C1 C2 H2B 109.8 . . ?
C3 C2 H2B 109.8 . . ?
H2A C2 H2B 108.3 . . ?
C14 C15 C16 110.3(8) . . ?
C14 C15 H15A 109.6 . . ?
C16 C15 H15A 109.6 . . ?
C14 C15 H15B 109.6 . . ?
C16 C15 H15B 109.6 . . ?
H15A C15 H15B 108.1 . . ?
C21 C26 C25 110.5(8) . . ?
C21 C26 H26A 109.5 . . ?
C25 C26 H26A 109.5 . . ?
C21 C26 H26B 109.5 . . ?
C25 C26 H26B 109.5 . . ?
H26A C26 H26B 108.1 . . ?
C31 C30 C29 121.3(8) . . ?
C31 C30 H30 119.4 . . ?
C29 C30 H30 119.4 . . ?
C4 C3 C2 111.0(8) . . ?
C4 C3 H3A 109.4 . . ?
C2 C3 H3A 109.4 . . ?
C4 C3 H3B 109.4 . . ?
C2 C3 H3B 109.4 . . ?
H3A C3 H3B 108.0 . . ?
C4 C5 C6 111.4(8) . . ?
C4 C5 H5A 109.3 . . ?
C6 C5 H5A 109.3 . . ?
C4 C5 H5B 109.3 . . ?
C6 C5 H5B 109.3 . . ?
H5A C5 H5B 108.0 . . ?
O5 C41 C43 120.9(13) . . ?
O5 C41 C42 121.8(12) . . ?
C43 C41 C42 117.3(12) . . ?
C37 C36 C35 112.0(8) . . ?
C37 C36 H36A 109.2 . . ?
C35 C36 H36A 109.2 . . ?
C37 C36 H36B 109.2 . . ?
C35 C36 H36B 109.2 . . ?
H36A C36 H36B 107.9 . . ?
C17 C18 C19 111.0(9) . . ?
C17 C18 H18A 109.4 . . ?
C19 C18 H18A 109.4 . . ?
C17 C18 H18B 109.4 . . ?
C19 C18 H18B 109.4 . . ?
H18A C18 H18B 108.0 . . ?
C3 C4 C5 111.6(9) . . ?
C3 C4 H4A 109.3 . . ?
C5 C4 H4A 109.3 . . ?
C3 C4 H4B 109.3 . . ?
C5 C4 H4B 109.3 . . ?
H4A C4 H4B 108.0 . . ?
C10 C11 C12 117.8(11) . . ?
C10 C11 H11 121.1 . . ?
C12 C11 H11 121.1 . . ?
C37 C38 C39 110.5(8) . . ?
C37 C38 H38A 109.5 . . ?
C39 C38 H38A 109.5 . . ?
C37 C38 H38B 109.5 . . ?
C39 C38 H38B 109.5 . . ?
H38A C38 H38B 108.1 . . ?
C36 C37 C38 112.2(9) . . ?
C36 C37 H37A 109.2 . . ?
C38 C37 H37A 109.2 . . ?
C36 C37 H37B 109.2 . . ?
C38 C37 H37B 109.2 . . ?
H37A C37 H37B 107.9 . . ?
C17 C16 C15 110.2(9) . . ?
C17 C16 H16A 109.6 . . ?
C15 C16 H16A 109.6 . . ?
C17 C16 H16B 109.6 . . ?
C15 C16 H16B 109.6 . . ?
H16A C16 H16B 108.1 . . ?
C24 C25 C26 111.7(9) . . ?
C24 C25 H25A 109.3 . . ?
C26 C25 H25A 109.3 . . ?
C24 C25 H25B 109.3 . . ?
C26 C25 H25B 109.3 . . ?
H25A C25 H25B 107.9 . . ?
C24 C23 C22 111.5(9) . . ?
C24 C23 H23A 109.3 . . ?
C22 C23 H23A 109.3 . . ?
C24 C23 H23B 109.3 . . ?
C22 C23 H23B 109.3 . . ?
H23A C23 H23B 108.0 . . ?
C18 C17 C16 112.4(10) . . ?
C18 C17 H17A 109.1 . . ?
C16 C17 H17A 109.1 . . ?
C18 C17 H17B 109.1 . . ?
C16 C17 H17B 109.1 . . ?
H17A C17 H17B 107.9 . . ?
C25 C24 C23 111.4(10) . . ?
C25 C24 H24A 109.4 . . ?
C23 C24 H24A 109.4 . . ?
C25 C24 H24B 109.4 . . ?
C23 C24 H24B 109.4 . . ?
H24A C24 H24B 108.0 . . ?
C10 C9 C8 117.9(11) . . ?
C10 C9 H9 121.1 . . ?
C8 C9 H9 121.1 . . ?
C9 C10 C11 122.0(10) . . ?
C9 C10 H10 119.0 . . ?
C11 C10 H10 119.0 . . ?
C41 C42 H42A 109.5 . . ?
C41 C42 H42B 109.5 . . ?
H42A C42 H42B 109.5 . . ?
C41 C42 H42C 109.5 . . ?
H42A C42 H42C 109.5 . . ?
H42B C42 H42C 109.5 . . ?
C41 C43 H43A 109.5 . . ?
C41 C43 H43B 109.5 . . ?
H43A C43 H43B 109.5 . . ?
C41 C43 H43C 109.5 . . ?
H43A C43 H43C 109.5 . . ?
H43B C43 H43C 109.5 . . ?

loop_
_geom_bond_atom_site_label_1
_geom_bond_atom_site_label_2
_geom_bond_distance
_geom_bond_site_symmetry_2
_geom_bond_publ_flag
Ru2 C40 1.870(8) . ?
Ru2 N5 2.014(5) . ?
Ru2 N6 2.100(6) . ?
Ru2 N4 2.103(6) . ?
Ru2 Cl3 2.391(2) . ?
Ru2 Cl4 2.403(2) . ?
Ru1 C20 1.864(8) . ?
Ru1 N2 2.016(6) . ?
Ru1 N1 2.088(6) . ?
Ru1 N3 2.099(7) . ?
Ru1 Cl1 2.397(2) . ?
Ru1 Cl2 2.402(2) . ?
N5 C32 1.338(9) . ?
N5 C28 1.343(9) . ?
N4 C33 1.281(9) . ?
N4 C34 1.476(10) . ?
N2 C8 1.332(11) . ?
N2 C12 1.338(11) . ?
N1 C7 1.296(9) . ?
N1 C1 1.479(10) . ?
N6 C27 1.276(10) . ?
N6 C21 1.484(10) . ?
O2 C40 1.126(9) . ?
N3 C13 1.281(10) . ?
N3 C14 1.488(11) . ?
O1 C20 1.143(9) . ?
C27 C28 1.458(11) . ?
C27 H27 0.9300 . ?
C32 C31 1.383(10) . ?
C32 C33 1.449(11) . ?
C33 H33 0.9300 . ?
C28 C29 1.386(11) . ?
C34 C35 1.494(11) . ?
C34 C39 1.502(11) . ?
C34 H34 0.9800 . ?
C21 C26 1.492(11) . ?
C21 C22 1.496(12) . ?
C21 H21 0.9800 . ?
C22 C23 1.524(12) . ?
C22 H22A 0.9700 . ?
C22 H22B 0.9700 . ?
C31 C30 1.372(12) . ?
C31 H31 0.9300 . ?
C35 C36 1.530(12) . ?
C35 H35A 0.9700 . ?
C35 H35B 0.9700 . ?
C12 C11 1.406(12) . ?
C12 C13 1.448(13) . ?
C13 H13 0.9300 . ?
C14 C19 1.508(12) . ?
C14 C15 1.510(12) . ?
C14 H14 0.9800 . ?
C39 C38 1.538(12) . ?
C39 H39A 0.9700 . ?
C39 H39B 0.9700 . ?
C19 C18 1.519(13) . ?
C19 H19A 0.9700 . ?
C19 H19B 0.9700 . ?
C8 C9 1.392(12) . ?
C8 C7 1.452(12) . ?
C1 C6 1.503(11) . ?
C1 C2 1.514(12) . ?
C1 H1 0.9800 . ?
C29 C30 1.386(13) . ?
C29 H29 0.9300 . ?
C6 C5 1.529(12) . ?
C6 H6A 0.9700 . ?
C6 H6B 0.9700 . ?
C7 H7 0.9300 . ?
C2 C3 1.530(13) . ?
C2 H2A 0.9700 . ?
C2 H2B 0.9700 . ?
C15 C16 1.526(14) . ?
C15 H15A 0.9700 . ?
C15 H15B 0.9700 . ?
C26 C25 1.513(12) . ?
C26 H26A 0.9700 . ?
C26 H26B 0.9700 . ?
C30 H30 0.9300 . ?
C3 C4 1.508(14) . ?
C3 H3A 0.9700 . ?
C3 H3B 0.9700 . ?
C5 C4 1.512(14) . ?
C5 H5A 0.9700 . ?
C5 H5B 0.9700 . ?
C41 O5 1.183(13) . ?
C41 C43 1.440(16) . ?
C41 C42 1.471(15) . ?
C36 C37 1.479(14) . ?
C36 H36A 0.9700 . ?
C36 H36B 0.9700 . ?
C18 C17 1.504(16) . ?
C18 H18A 0.9700 . ?
C18 H18B 0.9700 . ?
C4 H4A 0.9700 . ?
C4 H4B 0.9700 . ?
C11 C10 1.380(17) . ?
C11 H11 0.9300 . ?
C38 C37 1.513(14) . ?
C38 H38A 0.9700 . ?
C38 H38B 0.9700 . ?
C37 H37A 0.9700 . ?
C37 H37B 0.9700 . ?
C16 C17 1.512(16) . ?
C16 H16A 0.9700 . ?
C16 H16B 0.9700 . ?
C25 C24 1.500(16) . ?
C25 H25A 0.9700 . ?
C25 H25B 0.9700 . ?
C23 C24 1.497(15) . ?
C23 H23A 0.9700 . ?
C23 H23B 0.9700 . ?
C17 H17A 0.9700 . ?
C17 H17B 0.9700 . ?
C24 H24A 0.9700 . ?
C24 H24B 0.9700 . ?
C9 C10 1.372(16) . ?
C9 H9 0.9300 . ?
C10 H10 0.9300 . ?
C42 H42A 0.9600 . ?
C42 H42B 0.9600 . ?
C42 H42C 0.9600 . ?
C43 H43A 0.9600 . ?
C43 H43B 0.9600 . ?
C43 H43C 0.9600 . ?
